data_4066323
loop_
_publ_author_name
'Wiedner, Eric S.'
'Yang, Jenny Y.'
'Dougherty, William G.'
'Kassel, W. Scott'
'Bullock, R. Morris'
'DuBois, M. Rakowski'
'DuBois, Daniel L.'

_publ_section_title
;
 Comparison of Cobalt and Nickel Complexes with Sterically Demanding
 Cyclic Diphosphine Ligands: Electrocatalytic H2Production by
 [Co(PtBu2NPh2)(CH3CN)3](BF4)2&#x2020;
;
_journal_issue 21
_journal_name_full Organometallics
_journal_page_first 5390
_journal_paper_doi 10.1021/om100395r
_journal_volume 29
_journal_year 2010
_chemical_formula_sum 'C30 H46 B2 F8 N4 Ni P2'
_chemical_formula_weight 756.98
_chemical_name_systematic
; 
 ? 
;
_space_group_IT_number 19
_symmetry_cell_setting orthorhombic
_symmetry_space_group_name_Hall 'P 2ac 2ab'
_symmetry_space_group_name_H-M 'P 21 21 21'
_atom_sites_solution_hydrogens geom
_atom_sites_solution_primary direct
_atom_sites_solution_secondary difmap
_audit_creation_method SHELXL-97
_cell_angle_alpha 90.00
_cell_angle_beta 90.00
_cell_angle_gamma 90.00
_cell_formula_units_Z 4
_cell_length_a 11.4437(2)
_cell_length_b 16.1666(2)
_cell_length_c 19.2126(3)
_cell_measurement_reflns_used 9809
_cell_measurement_temperature 100(2)
_cell_measurement_theta_max 32.86
_cell_measurement_theta_min 2.42
_cell_volume 3554.44(9)
_computing_cell_refinement 'Bruker SAINT'
_computing_data_collection 'Bruker APEX2'
_computing_data_reduction 'Bruker SAINT'
_computing_molecular_graphics 'Bruker SHELXTL'
_computing_publication_material 'Bruker SHELXTL'
_computing_structure_refinement 'SHELXL-97 (Sheldrick, 2008)'
_computing_structure_solution 'SHELXS-97 (Sheldrick, 2008)'
_diffrn_ambient_temperature 100(2)
_diffrn_measured_fraction_theta_full 1.000
_diffrn_measured_fraction_theta_max 0.997
_diffrn_measurement_device_type 'Bruker APEX-II CCD'
_diffrn_measurement_method '\f and \w scans'
_diffrn_radiation_monochromator graphite
_diffrn_radiation_source 'fine-focus sealed tube'
_diffrn_radiation_type MoK\a
_diffrn_radiation_wavelength 0.71073
_diffrn_reflns_av_R_equivalents 0.0416
_diffrn_reflns_av_sigmaI/netI 0.0476
_diffrn_reflns_limit_h_max 17
_diffrn_reflns_limit_h_min -14
_diffrn_reflns_limit_k_max 24
_diffrn_reflns_limit_k_min -24
_diffrn_reflns_limit_l_max 29
_diffrn_reflns_limit_l_min -29
_diffrn_reflns_number 51181
_diffrn_reflns_theta_full 25.00
_diffrn_reflns_theta_max 33.15
_diffrn_reflns_theta_min 1.65
_exptl_absorpt_coefficient_mu 0.705
_exptl_absorpt_correction_T_max 0.9392
_exptl_absorpt_correction_T_min 0.8871
_exptl_absorpt_correction_type multi-scan
_exptl_absorpt_process_details SADABS
_exptl_crystal_colour orange
_exptl_crystal_density_diffrn 1.415
_exptl_crystal_density_method 'not measured'
_exptl_crystal_description rod
_exptl_crystal_F_000 1576
_exptl_crystal_size_max 0.17
_exptl_crystal_size_mid 0.15
_exptl_crystal_size_min 0.09
_refine_diff_density_max 0.623
_refine_diff_density_min -0.430
_refine_diff_density_rms 0.070
_refine_ls_abs_structure_details 'Flack H D (1983), Acta Cryst. A39, 876-881'
_refine_ls_abs_structure_Flack 0.000(7)
_refine_ls_extinction_method none
_refine_ls_goodness_of_fit_ref 1.010
_refine_ls_hydrogen_treatment constr
_refine_ls_matrix_type full
_refine_ls_number_parameters 454
_refine_ls_number_reflns 13524
_refine_ls_number_restraints 56
_refine_ls_restrained_S_all 1.015
_refine_ls_R_factor_all 0.0558
_refine_ls_R_factor_gt 0.0405
_refine_ls_shift/su_max 0.000
_refine_ls_shift/su_mean 0.000
_refine_ls_structure_factor_coef Fsqd
_refine_ls_weighting_details 'calc w=1/[\s^2^(Fo^2^)+(0.0525P)^2^+0.2627P] where P=(Fo^2^+2Fc^2^)/3'
_refine_ls_weighting_scheme calc
_refine_ls_wR_factor_gt 0.0894
_refine_ls_wR_factor_ref 0.0958
_reflns_number_gt 11202
_reflns_number_total 13524
_reflns_threshold_expression >2sigma(I)
_cod_data_source_file om100395r_si_002.cif
_cod_data_source_block pnl021
_cod_depositor_comments
;
The following automatic conversions were performed:

'_symmetry_cell_setting' value 'Orthorhombic' changed to
'orthorhombic' according to
/home/saulius/struct/CIF-dictionaries/cif_core.dic dictionary named
'cif_core.dic' version 2.4.1 from 2010-06-29.

Automatic conversion script
Id: cif_fix_values 1715 2011-07-08 13:25:40Z adriana 
;
_cod_original_sg_symbol_H-M P2(1)2(1)2(1)
_cod_database_code 4066323

loop_
_symmetry_equiv_pos_as_xyz
'x, y, z'
'-x+1/2, -y, z+1/2'
'-x, y+1/2, -z+1/2'
'x+1/2, -y+1/2, -z'

loop_
_atom_site_label
_atom_site_type_symbol
_atom_site_fract_x
_atom_site_fract_y
_atom_site_fract_z
_atom_site_U_iso_or_equiv
_atom_site_adp_type
_atom_site_occupancy
_atom_site_symmetry_multiplicity
_atom_site_calc_flag
_atom_site_refinement_flags
_atom_site_disorder_assembly
_atom_site_disorder_group
Ni1 Ni 0.13351(2) 0.106369(13) 0.263142(11) 0.01515(5) Uani 1 1 d . . .
B1 B 0.3756(2) 0.06947(13) 0.93208(11) 0.0225(4) Uani 1 1 d . . .
F1 F 0.39242(15) -0.00462(8) 0.96703(7) 0.0399(4) Uani 1 1 d . . .
F2 F 0.42688(14) 0.06544(9) 0.86716(7) 0.0397(3) Uani 1 1 d . . .
F3 F 0.42773(11) 0.13350(8) 0.97049(7) 0.0303(3) Uani 1 1 d . . .
F4 F 0.25737(13) 0.08419(9) 0.92651(9) 0.0475(4) Uani 1 1 d . . .
B2 B 0.6442(4) 0.2485(3) 0.40714(19) 0.0241(8) Uani 0.663(2) 1 d PD A 1
F5 F 0.5282(3) 0.2686(3) 0.3928(2) 0.0854(11) Uani 0.663(2) 1 d PD A 1
F6 F 0.6520(3) 0.24196(19) 0.47904(12) 0.0600(7) Uani 0.663(2) 1 d PD A 1
F7 F 0.7256(4) 0.3075(3) 0.3876(2) 0.0638(8) Uani 0.663(2) 1 d PD A 1
F8 F 0.6736(7) 0.1760(3) 0.3782(4) 0.081(2) Uani 0.663(2) 1 d PD A 1
B2' B 0.6288(9) 0.2470(6) 0.3871(4) 0.0241(8) Uani 0.337(2) 1 d PD A 2
F5' F 0.5366(6) 0.2522(6) 0.4291(4) 0.0854(11) Uani 0.337(2) 1 d PD A 2
F6' F 0.5979(5) 0.2603(4) 0.3214(2) 0.0600(7) Uani 0.337(2) 1 d PD A 2
F7' F 0.7039(9) 0.3059(6) 0.4096(4) 0.0638(8) Uani 0.337(2) 1 d PD A 2
F8' F 0.6748(9) 0.1698(5) 0.3905(7) 0.065(4) Uani 0.337(2) 1 d PD A 2
N1 N 0.18068(14) 0.19638(9) 0.08837(8) 0.0168(3) Uani 1 1 d . . .
N2 N 0.06979(15) -0.01456(9) 0.11764(8) 0.0179(3) Uani 1 1 d . . .
N3 N 0.02762(16) 0.12978(10) 0.33696(8) 0.0218(3) Uani 1 1 d . . .
N4 N 0.24513(15) 0.09721(10) 0.33668(8) 0.0210(3) Uani 1 1 d . . .
P1 P 0.01537(4) 0.14024(3) 0.17810(2) 0.01381(8) Uani 1 1 d . . .
P2 P 0.25433(4) 0.07678(3) 0.17787(2) 0.01598(8) Uani 1 1 d . . .
C1 C -0.13469(17) 0.17666(10) 0.19952(8) 0.0174(3) Uani 1 1 d . . .
C2 C -0.20127(18) 0.19624(12) 0.13181(10) 0.0234(4) Uani 1 1 d . . .
H2A H -0.2086 0.1458 0.1039 0.035 Uiso 1 1 calc R . .
H2B H -0.1583 0.2381 0.1052 0.035 Uiso 1 1 calc R . .
H2C H -0.2793 0.2173 0.1432 0.035 Uiso 1 1 calc R . .
C3 C -0.12610(18) 0.25698(11) 0.24216(9) 0.0211(3) Uani 1 1 d . . .
H3A H -0.2041 0.2729 0.2584 0.032 Uiso 1 1 calc R . .
H3B H -0.0940 0.3011 0.2129 0.032 Uiso 1 1 calc R . .
H3C H -0.0748 0.2481 0.2823 0.032 Uiso 1 1 calc R . .
C4 C -0.20008(16) 0.10879(12) 0.23898(10) 0.0225(3) Uani 1 1 d . . .
H4A H -0.1516 0.0889 0.2776 0.034 Uiso 1 1 calc R . .
H4B H -0.2171 0.0628 0.2073 0.034 Uiso 1 1 calc R . .
H4C H -0.2735 0.1311 0.2574 0.034 Uiso 1 1 calc R . .
C5 C 0.08534(17) 0.22698(10) 0.13153(9) 0.0173(3) Uani 1 1 d . . .
H5A H 0.0269 0.2553 0.1019 0.021 Uiso 1 1 calc R . .
H5B H 0.1159 0.2676 0.1656 0.021 Uiso 1 1 calc R . .
C6 C 0.21203(17) 0.25412(11) 0.03096(9) 0.0192(3) Uani 1 1 d . . .
H6A H 0.1393 0.2713 0.0071 0.023 Uiso 1 1 calc R . .
H6B H 0.2602 0.2237 -0.0033 0.023 Uiso 1 1 calc R . .
C7 C 0.39922(18) 0.33019(12) 0.05756(10) 0.0230(4) Uani 1 1 d . . .
H7 H 0.4408 0.2813 0.0456 0.028 Uiso 1 1 calc R . .
C8 C 0.46066(19) 0.39966(15) 0.07954(11) 0.0289(4) Uani 1 1 d . . .
H8 H 0.5435 0.3981 0.0828 0.035 Uiso 1 1 calc R . .
C9 C 0.4003(2) 0.47118(15) 0.09675(12) 0.0341(5) Uani 1 1 d . . .
H9 H 0.4416 0.5187 0.1123 0.041 Uiso 1 1 calc R . .
C10 C 0.2804(2) 0.47320(13) 0.09126(13) 0.0347(5) Uani 1 1 d . . .
H10 H 0.2394 0.5226 0.1022 0.042 Uiso 1 1 calc R . .
C11 C 0.21842(19) 0.40328(12) 0.06970(11) 0.0262(4) Uani 1 1 d . . .
H11 H 0.1356 0.4051 0.0666 0.031 Uiso 1 1 calc R . .
C12 C 0.27784(17) 0.33106(11) 0.05284(9) 0.0194(3) Uani 1 1 d . . .
C13 C 0.28327(17) 0.17156(11) 0.12765(9) 0.0190(3) Uani 1 1 d . . .
H13A H 0.3060 0.2166 0.1598 0.023 Uiso 1 1 calc R . .
H13B H 0.3491 0.1618 0.0953 0.023 Uiso 1 1 calc R . .
C14 C 0.40045(17) 0.03384(12) 0.20042(10) 0.0229(4) Uani 1 1 d . . .
C15 C 0.47295(18) 0.10084(14) 0.23756(12) 0.0289(4) Uani 1 1 d . . .
H15A H 0.4285 0.1228 0.2771 0.043 Uiso 1 1 calc R . .
H15B H 0.4903 0.1457 0.2049 0.043 Uiso 1 1 calc R . .
H15C H 0.5462 0.0767 0.2544 0.043 Uiso 1 1 calc R . .
C16 C 0.4656(2) 0.00834(15) 0.13341(11) 0.0319(5) Uani 1 1 d . . .
H16A H 0.5437 -0.0120 0.1454 0.048 Uiso 1 1 calc R . .
H16B H 0.4726 0.0563 0.1025 0.048 Uiso 1 1 calc R . .
H16C H 0.4218 -0.0355 0.1097 0.048 Uiso 1 1 calc R . .
C17 C 0.38347(19) -0.04319(12) 0.24629(10) 0.0274(4) Uani 1 1 d . . .
H17A H 0.4600 -0.0656 0.2593 0.041 Uiso 1 1 calc R . .
H17B H 0.3394 -0.0851 0.2204 0.041 Uiso 1 1 calc R . .
H17C H 0.3402 -0.0279 0.2884 0.041 Uiso 1 1 calc R . .
C18 C 0.19238(18) 0.00498(11) 0.11105(9) 0.0198(4) Uani 1 1 d . . .
H18A H 0.2053 0.0297 0.0645 0.024 Uiso 1 1 calc R . .
H18B H 0.2371 -0.0474 0.1128 0.024 Uiso 1 1 calc R . .
C19 C 0.04589(17) -0.06697(11) 0.17805(10) 0.0206(3) Uani 1 1 d . . .
H19A H 0.0571 -0.0340 0.2209 0.025 Uiso 1 1 calc R . .
H19B H 0.1031 -0.1129 0.1789 0.025 Uiso 1 1 calc R . .
C20 C -0.14266(18) -0.10236(12) 0.23875(12) 0.0294(4) Uani 1 1 d . . .
H20 H -0.1111 -0.0786 0.2799 0.035 Uiso 1 1 calc R . .
C21 C -0.2548(2) -0.13610(15) 0.24037(15) 0.0397(5) Uani 1 1 d . . .
H21 H -0.2991 -0.1349 0.2822 0.048 Uiso 1 1 calc R . .
C22 C -0.3008(2) -0.17083(16) 0.18175(17) 0.0467(7) Uani 1 1 d . . .
H22 H -0.3771 -0.1940 0.1827 0.056 Uiso 1 1 calc R . .
C23 C -0.2362(3) -0.17229(16) 0.12085(16) 0.0467(7) Uani 1 1 d . . .
H23 H -0.2687 -0.1965 0.0802 0.056 Uiso 1 1 calc R . .
C24 C -0.1235(2) -0.13850(13) 0.11840(12) 0.0352(5) Uani 1 1 d . . .
H24 H -0.0798 -0.1399 0.0764 0.042 Uiso 1 1 calc R . .
C25 C -0.01514(19) 0.13827(14) 0.38993(10) 0.0261(4) Uani 1 1 d . . .
C26 C -0.0701(2) 0.1488(2) 0.45759(12) 0.0446(7) Uani 1 1 d . . .
H26A H -0.1457 0.1765 0.4518 0.067 Uiso 1 1 calc R . .
H26B H -0.0196 0.1825 0.4875 0.067 Uiso 1 1 calc R . .
H26C H -0.0821 0.0945 0.4791 0.067 Uiso 1 1 calc R . .
C27 C 0.29172(17) 0.10238(13) 0.38861(9) 0.0225(4) Uani 1 1 d . . .
C28 C 0.3518(2) 0.11039(15) 0.45532(10) 0.0302(4) Uani 1 1 d . . .
H28A H 0.4209 0.1456 0.4496 0.045 Uiso 1 1 calc R . .
H28B H 0.3759 0.0556 0.4716 0.045 Uiso 1 1 calc R . .
H28C H 0.2989 0.1354 0.4895 0.045 Uiso 1 1 calc R . .
C29 C -0.07609(18) -0.10279(11) 0.17834(11) 0.0244(4) Uani 1 1 d . . .
C30 C -0.00569(17) 0.05706(10) 0.11166(9) 0.0174(3) Uani 1 1 d . . .
H30A H -0.0878 0.0380 0.1142 0.021 Uiso 1 1 calc R . .
H30B H 0.0060 0.0816 0.0650 0.021 Uiso 1 1 calc R . .

loop_
_atom_site_aniso_label
_atom_site_aniso_U_11
_atom_site_aniso_U_22
_atom_site_aniso_U_33
_atom_site_aniso_U_23
_atom_site_aniso_U_13
_atom_site_aniso_U_12
Ni1 0.01456(11) 0.01863(9) 0.01227(8) 0.00106(8) -0.00062(8) 0.00001(9)
B1 0.0222(11) 0.0213(8) 0.0239(9) 0.0000(7) 0.0062(8) 0.0019(9)
F1 0.0660(11) 0.0250(6) 0.0288(6) 0.0038(5) -0.0043(6) -0.0008(6)
F2 0.0491(10) 0.0432(7) 0.0270(6) 0.0013(6) 0.0143(6) -0.0036(7)
F3 0.0258(7) 0.0262(5) 0.0391(7) -0.0071(5) 0.0051(5) -0.0017(5)
F4 0.0212(7) 0.0469(8) 0.0744(11) -0.0228(7) -0.0027(7) 0.0042(6)
B2 0.0223(19) 0.0272(11) 0.023(2) 0.0034(18) 0.0000(17) -0.0002(13)
F5 0.0471(15) 0.137(3) 0.072(3) 0.002(3) -0.0242(18) 0.0267(17)
F6 0.0630(16) 0.0812(17) 0.0357(11) 0.0133(11) 0.0029(10) 0.0201(14)
F7 0.077(2) 0.0501(11) 0.064(2) -0.0082(17) 0.0388(17) -0.0393(13)
F8 0.129(6) 0.043(3) 0.071(3) -0.017(2) 0.023(3) 0.010(3)
B2' 0.0223(19) 0.0272(11) 0.023(2) 0.0034(18) 0.0000(17) -0.0002(13)
F5' 0.0471(15) 0.137(3) 0.072(3) 0.002(3) -0.0242(18) 0.0267(17)
F6' 0.0630(16) 0.0812(17) 0.0357(11) 0.0133(11) 0.0029(10) 0.0201(14)
F7' 0.077(2) 0.0501(11) 0.064(2) -0.0082(17) 0.0388(17) -0.0393(13)
F8' 0.064(6) 0.015(3) 0.115(9) 0.005(3) -0.053(6) 0.008(3)
N1 0.0156(8) 0.0181(6) 0.0169(6) 0.0031(5) 0.0028(5) 0.0004(6)
N2 0.0199(8) 0.0163(6) 0.0175(6) 0.0016(5) -0.0020(6) 0.0002(6)
N3 0.0205(8) 0.0270(7) 0.0180(7) 0.0003(5) -0.0029(6) 0.0029(6)
N4 0.0185(8) 0.0271(7) 0.0175(7) 0.0016(6) 0.0020(6) 0.0011(7)
P1 0.0134(2) 0.01469(17) 0.01330(17) 0.00102(14) -0.00025(16) -0.00060(16)
P2 0.0143(2) 0.01817(18) 0.01549(18) 0.00177(15) 0.00077(16) 0.00088(16)
C1 0.0138(8) 0.0195(7) 0.0189(7) 0.0015(6) -0.0004(7) -0.0005(7)
C2 0.0180(10) 0.0287(9) 0.0236(9) 0.0015(7) -0.0041(7) 0.0011(8)
C3 0.0213(9) 0.0197(7) 0.0223(7) -0.0007(6) 0.0033(7) 0.0027(7)
C4 0.0163(8) 0.0263(8) 0.0249(8) 0.0044(8) 0.0017(7) -0.0032(7)
C5 0.0171(9) 0.0162(7) 0.0186(7) 0.0032(6) 0.0028(6) -0.0018(6)
C6 0.0220(9) 0.0198(7) 0.0157(7) 0.0020(6) 0.0024(6) -0.0035(7)
C7 0.0201(10) 0.0258(8) 0.0230(8) 0.0041(7) 0.0034(7) -0.0005(7)
C8 0.0208(10) 0.0383(10) 0.0275(9) 0.0050(9) -0.0007(7) -0.0094(9)
C9 0.0378(14) 0.0339(11) 0.0306(10) -0.0040(8) 0.0046(9) -0.0164(10)
C10 0.0382(14) 0.0234(9) 0.0423(12) -0.0040(9) 0.0076(10) -0.0032(9)
C11 0.0213(10) 0.0236(9) 0.0338(10) 0.0009(8) 0.0035(8) -0.0007(8)
C12 0.0205(10) 0.0214(8) 0.0163(7) 0.0024(6) 0.0027(7) -0.0034(7)
C13 0.0167(9) 0.0201(8) 0.0202(8) 0.0039(6) 0.0017(6) -0.0007(7)
C14 0.0152(9) 0.0297(9) 0.0237(8) 0.0054(7) 0.0005(7) 0.0045(7)
C15 0.0158(9) 0.0408(10) 0.0300(9) 0.0040(10) -0.0032(8) -0.0038(8)
C16 0.0215(11) 0.0453(12) 0.0289(10) 0.0033(9) 0.0060(8) 0.0117(9)
C17 0.0239(11) 0.0298(9) 0.0287(10) 0.0066(7) -0.0028(8) 0.0073(8)
C18 0.0222(10) 0.0201(8) 0.0172(8) -0.0013(6) 0.0017(7) 0.0026(7)
C19 0.0219(9) 0.0188(7) 0.0212(8) 0.0058(7) -0.0043(7) -0.0022(7)
C20 0.0248(10) 0.0251(8) 0.0384(10) 0.0100(9) -0.0008(9) -0.0007(8)
C21 0.0237(11) 0.0342(11) 0.0612(15) 0.0199(11) -0.0037(11) -0.0032(9)
C22 0.0277(13) 0.0355(12) 0.077(2) 0.0235(13) -0.0107(13) -0.0083(10)
C23 0.0478(17) 0.0333(11) 0.0589(16) 0.0051(11) -0.0321(14) -0.0115(12)
C24 0.0416(14) 0.0286(9) 0.0355(11) 0.0033(8) -0.0144(10) -0.0108(10)
C25 0.0208(10) 0.0365(10) 0.0211(8) -0.0019(8) -0.0030(7) 0.0048(9)
C26 0.0357(14) 0.0774(19) 0.0208(10) -0.0060(11) 0.0050(9) 0.0157(14)
C27 0.0201(9) 0.0265(8) 0.0208(8) 0.0010(7) 0.0007(7) -0.0006(8)
C28 0.0294(11) 0.0422(11) 0.0189(8) -0.0020(8) -0.0087(8) -0.0003(10)
C29 0.0248(10) 0.0165(7) 0.0320(9) 0.0068(7) -0.0063(8) -0.0036(7)
C30 0.0196(9) 0.0171(7) 0.0156(7) 0.0023(5) -0.0031(6) 0.0002(6)

loop_
_atom_type_symbol
_atom_type_description
_atom_type_scat_dispersion_real
_atom_type_scat_dispersion_imag
_atom_type_scat_source
C C 0.0033 0.0016 'International Tables Vol C Tables 4.2.6.8 and 6.1.1.4'
H H 0.0000 0.0000 'International Tables Vol C Tables 4.2.6.8 and 6.1.1.4'
B B 0.0013 0.0007 'International Tables Vol C Tables 4.2.6.8 and 6.1.1.4'
N N 0.0061 0.0033 'International Tables Vol C Tables 4.2.6.8 and 6.1.1.4'
F F 0.0171 0.0103 'International Tables Vol C Tables 4.2.6.8 and 6.1.1.4'
P P 0.1023 0.0942 'International Tables Vol C Tables 4.2.6.8 and 6.1.1.4'
Ni Ni 0.3393 1.1124 'International Tables Vol C Tables 4.2.6.8 and 6.1.1.4'

loop_
_geom_angle_atom_site_label_1
_geom_angle_atom_site_label_2
_geom_angle_atom_site_label_3
_geom_angle
N3 Ni1 N4 83.69(7)
N3 Ni1 P1 96.50(5)
N4 Ni1 P1 169.67(5)
N3 Ni1 P2 178.84(5)
N4 Ni1 P2 96.54(5)
P1 Ni1 P2 83.489(18)
F4 B1 F2 110.84(19)
F4 B1 F1 108.87(19)
F2 B1 F1 109.74(17)
F4 B1 F3 109.32(16)
F2 B1 F3 109.19(18)
F1 B1 F3 108.85(17)
F8 B2 F7 108.7(5)
F8 B2 F6 109.3(5)
F7 B2 F6 106.2(4)
F8 B2 F5 111.2(5)
F7 B2 F5 115.2(4)
F6 B2 F5 106.0(4)
F6' B2' F5' 110.8(8)
F6' B2' F7' 111.0(8)
F5' B2' F7' 105.4(8)
F6' B2' F8' 107.3(9)
F5' B2' F8' 109.7(9)
F7' B2' F8' 112.7(9)
C13 N1 C5 113.80(14)
C13 N1 C6 111.32(14)
C5 N1 C6 112.90(14)
C18 N2 C30 113.42(14)
C18 N2 C19 112.21(15)
C30 N2 C19 114.47(15)
C25 N3 Ni1 164.68(17)
C27 N4 Ni1 163.55(16)
C5 P1 C1 105.49(8)
C5 P1 C30 105.74(8)
C1 P1 C30 105.04(8)
C5 P1 Ni1 106.48(6)
C1 P1 Ni1 118.92(5)
C30 P1 Ni1 114.14(6)
C13 P2 C14 105.71(9)
C13 P2 C18 103.01(8)
C14 P2 C18 105.59(9)
C13 P2 Ni1 108.84(6)
C14 P2 Ni1 118.23(6)
C18 P2 Ni1 114.11(6)
C4 C1 C3 111.89(15)
C4 C1 C2 108.91(16)
C3 C1 C2 107.93(15)
C4 C1 P1 109.52(12)
C3 C1 P1 109.01(13)
C2 C1 P1 109.55(12)
N1 C5 P1 110.04(11)
N1 C6 C12 115.43(14)
C8 C7 C12 121.07(19)
C9 C8 C7 119.6(2)
C10 C9 C8 119.9(2)
C9 C10 C11 120.6(2)
C12 C11 C10 120.0(2)
C11 C12 C7 118.79(18)
C11 C12 C6 120.78(18)
C7 C12 C6 120.41(18)
N1 C13 P2 110.92(12)
C17 C14 C15 111.85(17)
C17 C14 C16 108.82(17)
C15 C14 C16 108.31(18)
C17 C14 P2 108.77(14)
C15 C14 P2 109.24(14)
C16 C14 P2 109.83(14)
N2 C18 P2 116.36(13)
N2 C19 C29 113.42(15)
C29 C20 C21 121.4(2)
C22 C21 C20 119.8(3)
C21 C22 C23 119.9(2)
C22 C23 C24 120.9(2)
C29 C24 C23 119.4(2)
N3 C25 C26 179.7(3)
N4 C27 C28 179.1(2)
C20 C29 C24 118.5(2)
C20 C29 C19 120.52(18)
C24 C29 C19 120.9(2)
N2 C30 P1 116.34(12)

loop_
_geom_bond_atom_site_label_1
_geom_bond_atom_site_label_2
_geom_bond_distance
Ni1 N3 1.9035(17)
Ni1 N4 1.9105(16)
Ni1 P1 2.1902(5)
Ni1 P2 2.1965(5)
B1 F4 1.377(3)
B1 F2 1.380(2)
B1 F1 1.387(2)
B1 F3 1.405(3)
B2 F8 1.339(6)
B2 F7 1.386(5)
B2 F6 1.388(4)
B2 F5 1.395(5)
B2' F6' 1.329(8)
B2' F5' 1.331(10)
B2' F7' 1.354(10)
B2' F8' 1.356(10)
N1 C13 1.452(2)
N1 C5 1.457(2)
N1 C6 1.489(2)
N2 C18 1.444(3)
N2 C30 1.449(2)
N2 C19 1.463(2)
N3 C25 1.137(3)
N4 C27 1.134(2)
P1 C5 1.8462(17)
P1 C1 1.861(2)
P1 C30 1.8698(17)
P2 C13 1.8407(18)
P2 C14 1.862(2)
P2 C18 1.8703(19)
C1 C4 1.529(2)
C1 C3 1.538(2)
C1 C2 1.540(3)
C6 C12 1.514(3)
C7 C8 1.391(3)
C7 C12 1.392(3)
C8 C9 1.387(3)
C9 C10 1.376(4)
C10 C11 1.397(3)
C11 C12 1.389(3)
C14 C17 1.538(3)
C14 C15 1.540(3)
C14 C16 1.544(3)
C19 C29 1.511(3)
C20 C29 1.388(3)
C20 C21 1.395(3)
C21 C22 1.364(4)
C22 C23 1.384(5)
C23 C24 1.401(4)
C24 C29 1.398(3)
C25 C26 1.454(3)
C27 C28 1.460(3)
